data_1524642
loop_
_publ_author_name
'Kal'ichak, Ya.M.'
'Aksel'rud, L.G.'
'Bodak, O.I.'
'Yarmolyuk, Ya.P.'
'Gladyshevskii, E.I.'

_publ_section_title
;
 The crystal structure of compounds Ce (Mn.55 Ni.45)11 and U (Ni.68
 Si.32)11
;
_journal_name_full Kristallografiya
_journal_page_first 1045
_journal_page_last 1047
_journal_volume 20
_journal_year 1975
_chemical_formula_sum 'Ce Mn6 Ni5'
_chemical_name_systematic 'Ce (Mn6 Ni5)'
_space_group_IT_number 127
_symmetry_space_group_name_Hall '-P 4 2ab'
_symmetry_space_group_name_H-M 'P 4/m b m'
_cell_angle_alpha 90
_cell_angle_beta 90
_cell_angle_gamma 90
_cell_formula_units_Z 2
_cell_length_a 8.348
_cell_length_b 8.348
_cell_length_c 4.919
_cell_volume 342.801
_citation_journal_id_ASTM KRISAJ
_cod_data_source_file Kalichak_KRISAJ_1975_839.cif
_cod_data_source_block Ce1Mn6Ni5
_cod_original_cell_volume 342.8007
_cod_original_formula_sum 'Ce1 Mn6 Ni5'
_cod_database_code 1524642

loop_
_symmetry_equiv_pos_as_xyz
x,y,z
-y,x,z
-x,-y,z
y,-x,z
x+1/2,-y+1/2,-z
y+1/2,x+1/2,-z
-x+1/2,y+1/2,-z
-y+1/2,-x+1/2,-z
-x,-y,-z
y,-x,-z
x,y,-z
-y,x,-z
-x-1/2,y-1/2,z
-y-1/2,-x-1/2,z
x-1/2,-y-1/2,z
y-1/2,x-1/2,z

loop_
_atom_site_label
_atom_site_type_symbol
_atom_site_fract_x
_atom_site_fract_y
_atom_site_fract_z
_atom_site_occupancy
_atom_site_U_iso_or_equiv
Mn2 Mn 0.116 0.616 0 0.545 0.0
Ni3 Ni 0.212 0.063 0.5 0.455 0.0
Ni1 Ni 0 0.5 0.5 0.455 0.0
Ce1 Ce 0 0 0 1 0.0
Mn3 Mn 0.212 0.063 0.5 0.545 0.0
Mn1 Mn 0 0.5 0.5 0.545 0.0
Ni2 Ni 0.116 0.616 0 0.455 0.0
Mn4 Mn 0.322 0.822 0.25 0.545 0.0
Ni4 Ni 0.322 0.822 0.25 0.455 0.0
